data_1559675
loop_
_publ_author_name
'Palani, Vignesh'
'Perea, Melecio A.'
'Gardner, Kristen E.'
'Sarpong, Richmond'

_publ_section_title
;
 A pyrone remodeling strategy to access diverse heterocycles: application
 to the synthesis of fascaplysin natural products.
;
_journal_issue 4
_journal_name_full 'Chemical science'
_journal_page_first 1528
_journal_page_last 1534
_journal_paper_doi 10.1039/d0sc06317g
_journal_volume 12
_journal_year 2020
_chemical_formula_moiety 'C21 H15 N O2'
_chemical_formula_sum 'C21 H15 N O2'
_chemical_formula_weight 313.34
_space_group_crystal_system triclinic
_space_group_IT_number 2
_space_group_name_Hall '-P 1'
_space_group_name_H-M_alt 'P -1'
_atom_sites_solution_hydrogens geom
_atom_sites_solution_primary dual
_audit_creation_method SHELXL-2014/7
_audit_update_record
;
2020-09-26 deposited with the CCDC.	2020-11-26 downloaded from the CCDC.
;
_cell_angle_alpha 69.266(2)
_cell_angle_beta 87.583(2)
_cell_angle_gamma 89.765(2)
_cell_formula_units_Z 4
_cell_length_a 10.1840(3)
_cell_length_b 11.0563(3)
_cell_length_c 14.3733(3)
_cell_measurement_reflns_used 41267
_cell_measurement_temperature 100(2)
_cell_measurement_theta_max 78.7180
_cell_measurement_theta_min 3.2730
_cell_volume 1512.13(7)
_computing_cell_refinement 'CrysAlisPro 1.171.40.84a (Rigaku OD, 2020)'
_computing_data_collection 'CrysAlisPro 1.171.40.84a (Rigaku OD, 2020)'
_computing_data_reduction 'CrysAlisPro 1.171.40.84a (Rigaku OD, 2020)'
_computing_molecular_graphics 'Olex2 (Dolomanov et al., 2009)'
_computing_publication_material 'Olex2 (Dolomanov et al., 2009)'
_computing_structure_refinement 'SHELXL-2014/7 (Sheldrick, 2014)'
_diffrn_ambient_temperature 100(2)
_diffrn_detector_area_resol_mean 5.8140
_diffrn_measured_fraction_theta_full 0.997
_diffrn_measured_fraction_theta_max 0.996
_diffrn_measurement_device_type 'ROD, Synergy Custom DW system, Pilatus 200K'
_diffrn_measurement_method '\w scans'
_diffrn_radiation_type CuK\a
_diffrn_radiation_wavelength 1.54184
_diffrn_reflns_av_R_equivalents 0.0499
_diffrn_reflns_av_unetI/netI 0.0194
_diffrn_reflns_Laue_measured_fraction_full 0.997
_diffrn_reflns_Laue_measured_fraction_max 0.996
_diffrn_reflns_limit_h_max 12
_diffrn_reflns_limit_h_min -12
_diffrn_reflns_limit_k_max 13
_diffrn_reflns_limit_k_min -13
_diffrn_reflns_limit_l_max 17
_diffrn_reflns_limit_l_min -17
_diffrn_reflns_number 59212
_diffrn_reflns_point_group_measured_fraction_full 0.997
_diffrn_reflns_point_group_measured_fraction_max 0.996
_diffrn_reflns_theta_full 74.000
_diffrn_reflns_theta_max 74.475
_diffrn_reflns_theta_min 3.291
_diffrn_source 'Rotating-anode X-ray tube'
_exptl_absorpt_coefficient_mu 0.709
_exptl_absorpt_correction_T_max 1.00000
_exptl_absorpt_correction_T_min 0.88354
_exptl_absorpt_correction_type multi-scan
_exptl_absorpt_process_details
;
Olex2 1.2
(compiled 2018.05.29 svn.r3508 for OlexSys, GUI svn.r5506)
;
_exptl_crystal_colour red
_exptl_crystal_density_diffrn 1.376
_exptl_crystal_description block
_exptl_crystal_F_000 656
_exptl_crystal_size_max 0.170
_exptl_crystal_size_mid 0.150
_exptl_crystal_size_min 0.090
_refine_diff_density_max 0.234
_refine_diff_density_min -0.238
_refine_diff_density_rms 0.043
_refine_ls_extinction_method none
_refine_ls_goodness_of_fit_ref 1.038
_refine_ls_hydrogen_treatment constr
_refine_ls_matrix_type full
_refine_ls_number_parameters 433
_refine_ls_number_reflns 6158
_refine_ls_number_restraints 0
_refine_ls_restrained_S_all 1.038
_refine_ls_R_factor_all 0.0390
_refine_ls_R_factor_gt 0.0366
_refine_ls_shift/su_max 0.000
_refine_ls_shift/su_mean 0.000
_refine_ls_structure_factor_coef Fsqd
_refine_ls_weighting_details 'w=1/[\s^2^(Fo^2^)+(0.0459P)^2^+0.5633P] where P=(Fo^2^+2Fc^2^)/3'
_refine_ls_weighting_scheme calc
_refine_ls_wR_factor_gt 0.0924
_refine_ls_wR_factor_ref 0.0941
_reflns_Friedel_coverage 0.000
_reflns_number_gt 5765
_reflns_number_total 6158
_reflns_threshold_expression 'I > 2\s(I)'
_cod_data_source_file d0sc06317g2.cif
_cod_data_source_block MPerea002_Sarpong
_cod_depositor_comments
;Adding full bibliography for 1559673--1559675.cif.

 Adding full bibliography for 1559673--1559675.cif.
;
_cod_database_code 1559675
_shelx_shelxl_version_number 2014/7
_shelx_space_group_comment
;
The symmetry employed for this shelxl refinement is uniquely defined
by the following loop, which should always be used as a source of
symmetry information in preference to the above space-group names.
They are only intended as comments.
;
_shelx_estimated_absorpt_t_min 0.889
_shelx_estimated_absorpt_t_max 0.939

loop_
_space_group_symop_operation_xyz
'x, y, z'
'-x, -y, -z'

loop_
_atom_site_label
_atom_site_type_symbol
_atom_site_fract_x
_atom_site_fract_y
_atom_site_fract_z
_atom_site_U_iso_or_equiv
_atom_site_adp_type
_atom_site_occupancy
_atom_site_site_symmetry_order
_atom_site_calc_flag
_atom_site_refinement_flags_posn
_atom_site_refinement_flags_adp
_atom_site_refinement_flags_occupancy
_atom_site_disorder_assembly
_atom_site_disorder_group
C1 C 0.46717(12) 0.62700(12) 0.30486(9) 0.0263(2) Uani 1 1 d . . . . .
H1 H 0.4569 0.7142 0.2622 0.032 Uiso 1 1 calc R U . . .
C2 C 0.36382(12) 0.56030(13) 0.36117(9) 0.0308(3) Uani 1 1 d . . . . .
H2 H 0.2797 0.5991 0.3559 0.037 Uiso 1 1 calc R U . . .
C3 C 0.38079(12) 0.43230(13) 0.42827(9) 0.0290(3) Uani 1 1 d . . . . .
H3 H 0.3089 0.3884 0.4710 0.035 Uiso 1 1 calc R U . . .
C4 C 0.49863(11) 0.37036(11) 0.43300(8) 0.0233(2) Uani 1 1 d . . . . .
C5 C 0.51147(11) 0.24228(12) 0.51400(8) 0.0244(2) Uani 1 1 d . . . . .
C6 C 0.68441(11) 0.16903(12) 0.42475(9) 0.0243(2) Uani 1 1 d . . . . .
H6A H 0.6175 0.1818 0.3742 0.029 Uiso 1 1 calc R U . . .
H6B H 0.7236 0.0829 0.4373 0.029 Uiso 1 1 calc R U . . .
C7 C 0.79136(11) 0.27212(11) 0.38307(8) 0.0216(2) Uani 1 1 d . . . . .
H7 H 0.8345 0.2568 0.3245 0.026 Uiso 1 1 calc R U . . .
C8 C 0.89857(11) 0.26175(11) 0.45642(8) 0.0217(2) Uani 1 1 d . . . . .
C9 C 0.99702(14) 0.17202(15) 0.46885(12) 0.0399(3) Uani 1 1 d . . . . .
H9 H 0.9987 0.1172 0.4307 0.048 Uiso 1 1 calc R U . . .
C10 C 1.09388(15) 0.16114(17) 0.53667(13) 0.0486(4) Uani 1 1 d . . . . .
H10 H 1.1608 0.0986 0.5446 0.058 Uiso 1 1 calc R U . . .
C11 C 1.09399(12) 0.24020(13) 0.59258(9) 0.0306(3) Uani 1 1 d . . . . .
H11 H 1.1595 0.2314 0.6396 0.037 Uiso 1 1 calc R U . . .
C12 C 0.99813(12) 0.33171(12) 0.57918(9) 0.0277(3) Uani 1 1 d . . . . .
H12 H 0.9977 0.3876 0.6165 0.033 Uiso 1 1 calc R U . . .
C13 C 0.90145(12) 0.34282(12) 0.51103(9) 0.0261(2) Uani 1 1 d . . . . .
H13 H 0.8362 0.4072 0.5018 0.031 Uiso 1 1 calc R U . . .
C14 C 0.73099(11) 0.40295(11) 0.34431(8) 0.0206(2) Uani 1 1 d . . . . .
C15 C 0.79006(11) 0.51561(11) 0.27162(8) 0.0211(2) Uani 1 1 d . . . . .
C16 C 0.91057(11) 0.53605(12) 0.21630(9) 0.0252(2) Uani 1 1 d . . . . .
H16 H 0.9736 0.4692 0.2288 0.030 Uiso 1 1 calc R U . . .
C17 C 0.93490(12) 0.65531(13) 0.14366(9) 0.0297(3) Uani 1 1 d . . . . .
H17 H 1.0149 0.6695 0.1046 0.036 Uiso 1 1 calc R U . . .
C18 C 0.84439(13) 0.75683(12) 0.12570(9) 0.0308(3) Uani 1 1 d . . . . .
H18 H 0.8652 0.8384 0.0760 0.037 Uiso 1 1 calc R U . . .
C19 C 0.72568(12) 0.73962(12) 0.17927(9) 0.0267(2) Uani 1 1 d . . . . .
H19 H 0.6642 0.8077 0.1675 0.032 Uiso 1 1 calc R U . . .
C20 C 0.70016(11) 0.61784(11) 0.25146(8) 0.0223(2) Uani 1 1 d . . . . .
C21 C 0.60646(11) 0.43662(11) 0.36696(8) 0.0207(2) Uani 1 1 d . . . . .
C22 C 0.61467(11) 0.51331(11) 0.08926(8) 0.0221(2) Uani 1 1 d . . . . .
H22 H 0.6979 0.5527 0.0645 0.027 Uiso 1 1 calc R U . . .
C23 C 0.50754(12) 0.58775(11) 0.08530(8) 0.0247(2) Uani 1 1 d . . . . .
H23 H 0.5162 0.6793 0.0606 0.030 Uiso 1 1 calc R U . . .
C24 C 0.38271(12) 0.52858(11) 0.11805(8) 0.0244(2) Uani 1 1 d . . . . .
H24 H 0.3073 0.5813 0.1119 0.029 Uiso 1 1 calc R U . . .
C25 C 0.36856(11) 0.39679(11) 0.15842(8) 0.0223(2) Uani 1 1 d . . . . .
C26 C 0.23198(12) 0.34388(12) 0.17362(9) 0.0259(2) Uani 1 1 d . . . . .
C27 C 0.29471(12) 0.14635(12) 0.30817(9) 0.0264(2) Uani 1 1 d . . . . .
H27A H 0.2451 0.0772 0.3613 0.032 Uiso 1 1 calc R U . . .
H27B H 0.3364 0.2024 0.3394 0.032 Uiso 1 1 calc R U . . .
C28 C 0.40185(11) 0.08496(11) 0.26261(8) 0.0216(2) Uani 1 1 d . . . . .
H28 H 0.4468 0.0204 0.3193 0.026 Uiso 1 1 calc R U . . .
C29 C 0.34322(11) 0.00985(11) 0.20255(8) 0.0213(2) Uani 1 1 d . . . . .
C30 C 0.24948(12) -0.08745(12) 0.24694(9) 0.0258(2) Uani 1 1 d . . . . .
H30 H 0.2236 -0.1082 0.3151 0.031 Uiso 1 1 calc R U . . .
C31 C 0.19350(12) -0.15433(12) 0.19260(9) 0.0285(3) Uani 1 1 d . . . . .
H31 H 0.1287 -0.2193 0.2236 0.034 Uiso 1 1 calc R U . . .
C32 C 0.23177(12) -0.12679(12) 0.09328(9) 0.0282(3) Uani 1 1 d . . . . .
H32 H 0.1937 -0.1728 0.0562 0.034 Uiso 1 1 calc R U . . .
C33 C 0.32562(13) -0.03191(12) 0.04898(9) 0.0301(3) Uani 1 1 d . . . . .
H33 H 0.3530 -0.0130 -0.0187 0.036 Uiso 1 1 calc R U . . .
C34 C 0.38056(12) 0.03638(12) 0.10314(9) 0.0271(3) Uani 1 1 d . . . . .
H34 H 0.4445 0.1020 0.0716 0.033 Uiso 1 1 calc R U . . .
C35 C 0.50303(11) 0.18558(11) 0.20675(8) 0.0202(2) Uani 1 1 d . . . . .
C36 C 0.63950(11) 0.16626(11) 0.18927(8) 0.0204(2) Uani 1 1 d . . . . .
C37 C 0.71815(11) 0.05524(11) 0.21446(9) 0.0239(2) Uani 1 1 d . . . . .
H37 H 0.6811 -0.0281 0.2494 0.029 Uiso 1 1 calc R U . . .
C38 C 0.85042(12) 0.07014(12) 0.18729(9) 0.0271(3) Uani 1 1 d . . . . .
H38 H 0.9044 -0.0042 0.2036 0.033 Uiso 1 1 calc R U . . .
C39 C 0.90719(11) 0.19277(12) 0.13601(9) 0.0266(2) Uani 1 1 d . . . . .
H39 H 0.9984 0.1994 0.1177 0.032 Uiso 1 1 calc R U . . .
C40 C 0.83289(11) 0.30409(12) 0.11160(8) 0.0234(2) Uani 1 1 d . . . . .
H40 H 0.8710 0.3871 0.0774 0.028 Uiso 1 1 calc R U . . .
C41 C 0.69932(11) 0.28849(11) 0.13966(8) 0.0205(2) Uani 1 1 d . . . . .
C42 C 0.48216(11) 0.31694(11) 0.16889(8) 0.0197(2) Uani 1 1 d . . . . .
N1 N 0.58649(9) 0.56912(9) 0.30914(7) 0.0216(2) Uani 1 1 d . . . . .
N2 N 0.60292(9) 0.38139(9) 0.12896(7) 0.01993(19) Uani 1 1 d . . . . .
O1 O 0.43080(9) 0.20165(9) 0.58233(7) 0.0337(2) Uani 1 1 d . . . . .
O2 O 0.62037(8) 0.17091(8) 0.51625(6) 0.02501(18) Uani 1 1 d . . . . .
O3 O 0.14296(9) 0.40705(9) 0.12743(8) 0.0358(2) Uani 1 1 d . . . . .
O4 O 0.20392(8) 0.22257(8) 0.23606(7) 0.02814(19) Uani 1 1 d . . . . .

loop_
_atom_site_aniso_label
_atom_site_aniso_U_11
_atom_site_aniso_U_22
_atom_site_aniso_U_33
_atom_site_aniso_U_23
_atom_site_aniso_U_13
_atom_site_aniso_U_12
C1 0.0297(6) 0.0288(6) 0.0220(5) -0.0107(5) -0.0034(5) 0.0085(5)
C2 0.0259(6) 0.0380(7) 0.0275(6) -0.0104(5) -0.0006(5) 0.0099(5)
C3 0.0246(6) 0.0371(7) 0.0245(6) -0.0100(5) 0.0014(5) 0.0023(5)
C4 0.0231(5) 0.0279(6) 0.0198(5) -0.0095(5) -0.0009(4) 0.0006(4)
C5 0.0228(5) 0.0285(6) 0.0224(5) -0.0096(5) -0.0013(4) -0.0018(5)
C6 0.0259(6) 0.0260(6) 0.0239(6) -0.0122(5) -0.0027(4) 0.0015(4)
C7 0.0226(5) 0.0258(6) 0.0186(5) -0.0106(4) -0.0018(4) 0.0028(4)
C8 0.0205(5) 0.0246(6) 0.0195(5) -0.0071(4) -0.0005(4) 0.0000(4)
C9 0.0371(7) 0.0451(8) 0.0520(8) -0.0336(7) -0.0195(6) 0.0163(6)
C10 0.0404(8) 0.0538(9) 0.0669(10) -0.0378(8) -0.0289(8) 0.0251(7)
C11 0.0259(6) 0.0369(7) 0.0291(6) -0.0111(5) -0.0089(5) 0.0003(5)
C12 0.0303(6) 0.0324(6) 0.0223(6) -0.0121(5) -0.0019(5) -0.0023(5)
C13 0.0258(6) 0.0312(6) 0.0236(6) -0.0124(5) -0.0031(4) 0.0043(5)
C14 0.0207(5) 0.0255(6) 0.0178(5) -0.0100(4) -0.0034(4) 0.0011(4)
C15 0.0219(5) 0.0257(6) 0.0189(5) -0.0114(4) -0.0038(4) -0.0018(4)
C16 0.0216(5) 0.0323(6) 0.0251(6) -0.0139(5) -0.0024(4) -0.0032(5)
C17 0.0258(6) 0.0363(7) 0.0289(6) -0.0140(5) 0.0015(5) -0.0114(5)
C18 0.0372(7) 0.0273(6) 0.0271(6) -0.0086(5) -0.0015(5) -0.0123(5)
C19 0.0338(6) 0.0234(6) 0.0255(6) -0.0112(5) -0.0057(5) -0.0026(5)
C20 0.0246(5) 0.0254(6) 0.0201(5) -0.0119(4) -0.0031(4) -0.0017(4)
C21 0.0237(5) 0.0222(5) 0.0173(5) -0.0080(4) -0.0031(4) 0.0013(4)
C22 0.0272(6) 0.0225(6) 0.0173(5) -0.0075(4) -0.0028(4) -0.0071(4)
C23 0.0330(6) 0.0211(5) 0.0214(5) -0.0089(4) -0.0051(5) -0.0032(5)
C24 0.0283(6) 0.0257(6) 0.0224(5) -0.0121(5) -0.0045(4) 0.0020(5)
C25 0.0237(6) 0.0259(6) 0.0200(5) -0.0116(4) -0.0015(4) -0.0017(4)
C26 0.0239(6) 0.0284(6) 0.0296(6) -0.0156(5) 0.0009(5) 0.0000(5)
C27 0.0271(6) 0.0291(6) 0.0234(6) -0.0101(5) 0.0024(5) -0.0057(5)
C28 0.0225(5) 0.0227(5) 0.0190(5) -0.0066(4) -0.0005(4) -0.0041(4)
C29 0.0208(5) 0.0208(5) 0.0220(5) -0.0070(4) -0.0029(4) -0.0009(4)
C30 0.0263(6) 0.0272(6) 0.0224(5) -0.0071(5) -0.0005(4) -0.0055(5)
C31 0.0275(6) 0.0265(6) 0.0301(6) -0.0079(5) -0.0017(5) -0.0090(5)
C32 0.0319(6) 0.0262(6) 0.0283(6) -0.0114(5) -0.0062(5) -0.0049(5)
C33 0.0389(7) 0.0298(6) 0.0218(6) -0.0097(5) -0.0001(5) -0.0065(5)
C34 0.0315(6) 0.0251(6) 0.0240(6) -0.0078(5) 0.0020(5) -0.0090(5)
C35 0.0213(5) 0.0228(5) 0.0180(5) -0.0089(4) -0.0018(4) -0.0033(4)
C36 0.0215(5) 0.0240(6) 0.0178(5) -0.0098(4) -0.0021(4) -0.0030(4)
C37 0.0262(6) 0.0235(6) 0.0236(5) -0.0101(5) -0.0027(4) -0.0019(4)
C38 0.0257(6) 0.0300(6) 0.0293(6) -0.0147(5) -0.0042(5) 0.0026(5)
C39 0.0206(5) 0.0370(7) 0.0268(6) -0.0169(5) -0.0007(4) -0.0020(5)
C40 0.0230(5) 0.0283(6) 0.0210(5) -0.0112(5) 0.0000(4) -0.0067(4)
C41 0.0216(5) 0.0238(6) 0.0182(5) -0.0100(4) -0.0028(4) -0.0023(4)
C42 0.0203(5) 0.0234(5) 0.0169(5) -0.0090(4) -0.0008(4) -0.0048(4)
N1 0.0236(5) 0.0233(5) 0.0190(4) -0.0089(4) -0.0025(4) 0.0024(4)
N2 0.0208(5) 0.0214(5) 0.0184(4) -0.0079(4) -0.0023(3) -0.0040(4)
O1 0.0298(5) 0.0372(5) 0.0276(4) -0.0041(4) 0.0059(4) -0.0022(4)
O2 0.0246(4) 0.0273(4) 0.0212(4) -0.0061(3) -0.0014(3) 0.0008(3)
O3 0.0230(4) 0.0349(5) 0.0495(6) -0.0147(4) -0.0044(4) 0.0033(4)
O4 0.0218(4) 0.0288(4) 0.0346(5) -0.0125(4) 0.0014(3) -0.0031(3)

loop_
_atom_type_symbol
_atom_type_description
_atom_type_scat_dispersion_real
_atom_type_scat_dispersion_imag
_atom_type_scat_source
C C 0.0181 0.0091 'International Tables Vol C Tables 4.2.6.8 and 6.1.1.4'
H H 0.0000 0.0000 'International Tables Vol C Tables 4.2.6.8 and 6.1.1.4'
N N 0.0311 0.0180 'International Tables Vol C Tables 4.2.6.8 and 6.1.1.4'
O O 0.0492 0.0322 'International Tables Vol C Tables 4.2.6.8 and 6.1.1.4'

loop_
_geom_angle_atom_site_label_1
_geom_angle_atom_site_label_2
_geom_angle_atom_site_label_3
_geom_angle
_geom_angle_site_symmetry_1
_geom_angle_site_symmetry_3
_geom_angle_publ_flag
C2 C1 N1 119.95(11) . . ?
C2 C1 H1 120.0 . . ?
N1 C1 H1 120.0 . . ?
C1 C2 C3 119.94(11) . . ?
C1 C2 H2 120.0 . . ?
C3 C2 H2 120.0 . . ?
C4 C3 C2 121.52(12) . . ?
C4 C3 H3 119.2 . . ?
C2 C3 H3 119.2 . . ?
C3 C4 C21 118.95(11) . . ?
C3 C4 C5 117.42(11) . . ?
C21 C4 C5 123.33(10) . . ?
O1 C5 O2 117.61(11) . . ?
O1 C5 C4 122.32(11) . . ?
O2 C5 C4 119.93(10) . . ?
O2 C6 C7 113.34(9) . . ?
O2 C6 H6A 108.9 . . ?
C7 C6 H6A 108.9 . . ?
O2 C6 H6B 108.9 . . ?
C7 C6 H6B 108.9 . . ?
H6A C6 H6B 107.7 . . ?
C14 C7 C6 109.93(9) . . ?
C14 C7 C8 113.48(9) . . ?
C6 C7 C8 112.86(9) . . ?
C14 C7 H7 106.7 . . ?
C6 C7 H7 106.7 . . ?
C8 C7 H7 106.7 . . ?
C9 C8 C13 118.14(11) . . ?
C9 C8 C7 120.47(10) . . ?
C13 C8 C7 121.39(10) . . ?
C8 C9 C10 120.59(12) . . ?
C8 C9 H9 119.7 . . ?
C10 C9 H9 119.7 . . ?
C11 C10 C9 120.80(13) . . ?
C11 C10 H10 119.6 . . ?
C9 C10 H10 119.6 . . ?
C12 C11 C10 119.05(11) . . ?
C12 C11 H11 120.5 . . ?
C10 C11 H11 120.5 . . ?
C11 C12 C13 120.10(11) . . ?
C11 C12 H12 120.0 . . ?
C13 C12 H12 120.0 . . ?
C8 C13 C12 121.27(11) . . ?
C8 C13 H13 119.4 . . ?
C12 C13 H13 119.4 . . ?
C21 C14 C15 107.00(10) . . ?
C21 C14 C7 127.13(10) . . ?
C15 C14 C7 125.78(10) . . ?
C20 C15 C16 118.92(11) . . ?
C20 C15 C14 108.73(10) . . ?
C16 C15 C14 132.18(11) . . ?
C17 C16 C15 118.40(11) . . ?
C17 C16 H16 120.8 . . ?
C15 C16 H16 120.8 . . ?
C16 C17 C18 121.74(11) . . ?
C16 C17 H17 119.1 . . ?
C18 C17 H17 119.1 . . ?
C19 C18 C17 121.05(12) . . ?
C19 C18 H18 119.5 . . ?
C17 C18 H18 119.5 . . ?
C18 C19 C20 117.08(12) . . ?
C18 C19 H19 121.5 . . ?
C20 C19 H19 121.5 . . ?
N1 C20 C19 129.84(11) . . ?
N1 C20 C15 107.16(10) . . ?
C19 C20 C15 122.80(11) . . ?
C14 C21 N1 108.59(10) . . ?
C14 C21 C4 135.15(11) . . ?
N1 C21 C4 116.26(10) . . ?
C23 C22 N2 119.97(11) . . ?
C23 C22 H22 120.0 . . ?
N2 C22 H22 120.0 . . ?
C22 C23 C24 119.76(11) . . ?
C22 C23 H23 120.1 . . ?
C24 C23 H23 120.1 . . ?
C25 C24 C23 121.27(11) . . ?
C25 C24 H24 119.4 . . ?
C23 C24 H24 119.4 . . ?
C24 C25 C42 119.58(10) . . ?
C24 C25 C26 116.83(11) . . ?
C42 C25 C26 122.80(10) . . ?
O3 C26 O4 117.70(11) . . ?
O3 C26 C25 120.96(11) . . ?
O4 C26 C25 121.29(10) . . ?
O4 C27 C28 113.03(9) . . ?
O4 C27 H27A 109.0 . . ?
C28 C27 H27A 109.0 . . ?
O4 C27 H27B 109.0 . . ?
C28 C27 H27B 109.0 . . ?
H27A C27 H27B 107.8 . . ?
C35 C28 C27 109.56(9) . . ?
C35 C28 C29 115.06(9) . . ?
C27 C28 C29 111.38(9) . . ?
C35 C28 H28 106.8 . . ?
C27 C28 H28 106.8 . . ?
C29 C28 H28 106.8 . . ?
C34 C29 C30 118.15(10) . . ?
C34 C29 C28 121.54(10) . . ?
C30 C29 C28 120.30(10) . . ?
C31 C30 C29 120.81(11) . . ?
C31 C30 H30 119.6 . . ?
C29 C30 H30 119.6 . . ?
C32 C31 C30 120.40(11) . . ?
C32 C31 H31 119.8 . . ?
C30 C31 H31 119.8 . . ?
C33 C32 C31 119.27(11) . . ?
C33 C32 H32 120.4 . . ?
C31 C32 H32 120.4 . . ?
C32 C33 C34 120.33(11) . . ?
C32 C33 H33 119.8 . . ?
C34 C33 H33 119.8 . . ?
C29 C34 C33 121.02(11) . . ?
C29 C34 H34 119.5 . . ?
C33 C34 H34 119.5 . . ?
C42 C35 C36 107.05(10) . . ?
C42 C35 C28 125.33(10) . . ?
C36 C35 C28 127.46(10) . . ?
C37 C36 C41 118.86(10) . . ?
C37 C36 C35 132.93(11) . . ?
C41 C36 C35 108.17(10) . . ?
C38 C37 C36 118.50(11) . . ?
C38 C37 H37 120.7 . . ?
C36 C37 H37 120.7 . . ?
C37 C38 C39 121.55(11) . . ?
C37 C38 H38 119.2 . . ?
C39 C38 H38 119.2 . . ?
C40 C39 C38 121.35(11) . . ?
C40 C39 H39 119.3 . . ?
C38 C39 H39 119.3 . . ?
C39 C40 C41 116.85(11) . . ?
C39 C40 H40 121.6 . . ?
C41 C40 H40 121.6 . . ?
N2 C41 C40 129.66(10) . . ?
N2 C41 C36 107.46(9) . . ?
C40 C41 C36 122.86(11) . . ?
C35 C42 N2 109.05(10) . . ?
C35 C42 C25 134.46(10) . . ?
N2 C42 C25 116.42(10) . . ?
C1 N1 C20 128.19(10) . . ?
C1 N1 C21 122.74(10) . . ?
C20 N1 C21 108.51(9) . . ?
C22 N2 C41 129.02(10) . . ?
C22 N2 C42 122.74(10) . . ?
C41 N2 C42 108.23(9) . . ?
C5 O2 C6 120.69(9) . . ?
C26 O4 C27 122.74(9) . . ?

loop_
_geom_bond_atom_site_label_1
_geom_bond_atom_site_label_2
_geom_bond_distance
_geom_bond_site_symmetry_2
_geom_bond_publ_flag
C1 C2 1.3486(18) . ?
C1 N1 1.3645(15) . ?
C1 H1 0.9500 . ?
C2 C3 1.4172(18) . ?
C2 H2 0.9500 . ?
C3 C4 1.3715(17) . ?
C3 H3 0.9500 . ?
C4 C21 1.4388(16) . ?
C4 C5 1.4905(16) . ?
C5 O1 1.2099(14) . ?
C5 O2 1.3533(14) . ?
C6 O2 1.4500(14) . ?
C6 C7 1.5219(16) . ?
C6 H6A 0.9900 . ?
C6 H6B 0.9900 . ?
C7 C14 1.4939(16) . ?
C7 C8 1.5255(15) . ?
C7 H7 1.0000 . ?
C8 C9 1.3795(17) . ?
C8 C13 1.3859(16) . ?
C9 C10 1.3910(19) . ?
C9 H9 0.9500 . ?
C10 C11 1.381(2) . ?
C10 H10 0.9500 . ?
C11 C12 1.3725(18) . ?
C11 H11 0.9500 . ?
C12 C13 1.3925(17) . ?
C12 H12 0.9500 . ?
C13 H13 0.9500 . ?
C14 C21 1.3784(15) . ?
C14 C15 1.4271(16) . ?
C15 C20 1.4078(16) . ?
C15 C16 1.4080(16) . ?
C16 C17 1.3770(18) . ?
C16 H16 0.9500 . ?
C17 C18 1.4080(19) . ?
C17 H17 0.9500 . ?
C18 C19 1.3821(18) . ?
C18 H18 0.9500 . ?
C19 C20 1.3957(17) . ?
C19 H19 0.9500 . ?
C20 N1 1.3876(15) . ?
C21 N1 1.4241(14) . ?
C22 C23 1.3549(17) . ?
C22 N2 1.3689(15) . ?
C22 H22 0.9500 . ?
C23 C24 1.4156(17) . ?
C23 H23 0.9500 . ?
C24 C25 1.3699(17) . ?
C24 H24 0.9500 . ?
C25 C42 1.4328(16) . ?
C25 C26 1.4884(16) . ?
C26 O3 1.2115(15) . ?
C26 O4 1.3473(15) . ?
C27 O4 1.4475(15) . ?
C27 C28 1.5260(16) . ?
C27 H27A 0.9900 . ?
C27 H27B 0.9900 . ?
C28 C35 1.5004(15) . ?
C28 C29 1.5317(15) . ?
C28 H28 1.0000 . ?
C29 C34 1.3895(16) . ?
C29 C30 1.3953(16) . ?
C30 C31 1.3899(17) . ?
C30 H30 0.9500 . ?
C31 C32 1.3889(18) . ?
C31 H31 0.9500 . ?
C32 C33 1.3796(18) . ?
C32 H32 0.9500 . ?
C33 C34 1.3948(17) . ?
C33 H33 0.9500 . ?
C34 H34 0.9500 . ?
C35 C42 1.3777(16) . ?
C35 C36 1.4306(15) . ?
C36 C37 1.4076(16) . ?
C36 C41 1.4120(16) . ?
C37 C38 1.3805(17) . ?
C37 H37 0.9500 . ?
C38 C39 1.4066(18) . ?
C38 H38 0.9500 . ?
C39 C40 1.3855(17) . ?
C39 H39 0.9500 . ?
C40 C41 1.3961(15) . ?
C40 H40 0.9500 . ?
C41 N2 1.3910(14) . ?
C42 N2 1.4170(14) . ?

loop_
_geom_torsion_atom_site_label_1
_geom_torsion_atom_site_label_2
_geom_torsion_atom_site_label_3
_geom_torsion_atom_site_label_4
_geom_torsion
_geom_torsion_site_symmetry_1
_geom_torsion_site_symmetry_2
_geom_torsion_site_symmetry_3
_geom_torsion_site_symmetry_4
_geom_torsion_publ_flag
N1 C1 C2 C3 3.07(19) . . . . ?
C1 C2 C3 C4 -4.42(19) . . . . ?
C2 C3 C4 C21 -1.05(18) . . . . ?
C2 C3 C4 C5 172.88(11) . . . . ?
C3 C4 C5 O1 -11.08(17) . . . . ?
C21 C4 C5 O1 162.56(11) . . . . ?
C3 C4 C5 O2 173.30(10) . . . . ?
C21 C4 C5 O2 -13.06(17) . . . . ?
O2 C6 C7 C14 -70.06(12) . . . . ?
O2 C6 C7 C8 57.73(12) . . . . ?
C14 C7 C8 C9 -154.24(12) . . . . ?
C6 C7 C8 C9 79.85(14) . . . . ?
C14 C7 C8 C13 24.69(15) . . . . ?
C6 C7 C8 C13 -101.22(13) . . . . ?
C13 C8 C9 C10 1.9(2) . . . . ?
C7 C8 C9 C10 -179.11(14) . . . . ?
C8 C9 C10 C11 -0.3(3) . . . . ?
C9 C10 C11 C12 -1.1(2) . . . . ?
C10 C11 C12 C13 0.9(2) . . . . ?
C9 C8 C13 C12 -2.14(19) . . . . ?
C7 C8 C13 C12 178.90(11) . . . . ?
C11 C12 C13 C8 0.76(19) . . . . ?
C6 C7 C14 C21 18.81(15) . . . . ?
C8 C7 C14 C21 -108.65(13) . . . . ?
C6 C7 C14 C15 -157.25(10) . . . . ?
C8 C7 C14 C15 75.30(13) . . . . ?
C21 C14 C15 C20 0.56(12) . . . . ?
C7 C14 C15 C20 177.27(10) . . . . ?
C21 C14 C15 C16 -174.43(11) . . . . ?
C7 C14 C15 C16 2.28(19) . . . . ?
C20 C15 C16 C17 -0.74(16) . . . . ?
C14 C15 C16 C17 173.84(11) . . . . ?
C15 C16 C17 C18 1.70(17) . . . . ?
C16 C17 C18 C19 -1.38(18) . . . . ?
C17 C18 C19 C20 0.05(17) . . . . ?
C18 C19 C20 N1 -173.22(11) . . . . ?
C18 C19 C20 C15 0.91(16) . . . . ?
C16 C15 C20 N1 174.71(9) . . . . ?
C14 C15 C20 N1 -1.05(12) . . . . ?
C16 C15 C20 C19 -0.57(16) . . . . ?
C14 C15 C20 C19 -176.33(10) . . . . ?
C15 C14 C21 N1 0.14(12) . . . . ?
C7 C14 C21 N1 -176.51(10) . . . . ?
C15 C14 C21 C4 -179.65(12) . . . . ?
C7 C14 C21 C4 3.7(2) . . . . ?
C3 C4 C21 C14 -172.91(12) . . . . ?
C5 C4 C21 C14 13.5(2) . . . . ?
C3 C4 C21 N1 7.31(15) . . . . ?
C5 C4 C21 N1 -166.24(10) . . . . ?
N2 C22 C23 C24 -2.93(16) . . . . ?
C22 C23 C24 C25 3.22(17) . . . . ?
C23 C24 C25 C42 0.72(16) . . . . ?
C23 C24 C25 C26 -169.39(10) . . . . ?
C24 C25 C26 O3 21.12(17) . . . . ?
C42 C25 C26 O3 -148.65(12) . . . . ?
C24 C25 C26 O4 -161.56(10) . . . . ?
C42 C25 C26 O4 28.68(16) . . . . ?
O4 C27 C28 C35 76.51(11) . . . . ?
O4 C27 C28 C29 -51.94(12) . . . . ?
C35 C28 C29 C34 -1.22(16) . . . . ?
C27 C28 C29 C34 124.23(12) . . . . ?
C35 C28 C29 C30 179.12(10) . . . . ?
C27 C28 C29 C30 -55.43(14) . . . . ?
C34 C29 C30 C31 -1.08(18) . . . . ?
C28 C29 C30 C31 178.60(11) . . . . ?
C29 C30 C31 C32 1.10(19) . . . . ?
C30 C31 C32 C33 -0.25(19) . . . . ?
C31 C32 C33 C34 -0.6(2) . . . . ?
C30 C29 C34 C33 0.24(18) . . . . ?
C28 C29 C34 C33 -179.43(11) . . . . ?
C32 C33 C34 C29 0.6(2) . . . . ?
C27 C28 C35 C42 -23.13(15) . . . . ?
C29 C28 C35 C42 103.26(12) . . . . ?
C27 C28 C35 C36 151.62(11) . . . . ?
C29 C28 C35 C36 -81.99(14) . . . . ?
C42 C35 C36 C37 177.08(11) . . . . ?
C28 C35 C36 C37 1.56(19) . . . . ?
C42 C35 C36 C41 -0.41(12) . . . . ?
C28 C35 C36 C41 -175.93(10) . . . . ?
C41 C36 C37 C38 -1.64(16) . . . . ?
C35 C36 C37 C38 -178.91(11) . . . . ?
C36 C37 C38 C39 0.31(17) . . . . ?
C37 C38 C39 C40 0.76(18) . . . . ?
C38 C39 C40 C41 -0.44(16) . . . . ?
C39 C40 C41 N2 177.16(10) . . . . ?
C39 C40 C41 C36 -0.96(16) . . . . ?
C37 C36 C41 N2 -176.46(9) . . . . ?
C35 C36 C41 N2 1.45(12) . . . . ?
C37 C36 C41 C40 2.02(16) . . . . ?
C35 C36 C41 C40 179.92(10) . . . . ?
C36 C35 C42 N2 -0.77(12) . . . . ?
C28 C35 C42 N2 174.87(9) . . . . ?
C36 C35 C42 C25 176.14(11) . . . . ?
C28 C35 C42 C25 -8.21(19) . . . . ?
C24 C25 C42 C35 178.65(12) . . . . ?
C26 C25 C42 C35 -11.86(19) . . . . ?
C24 C25 C42 N2 -4.61(15) . . . . ?
C26 C25 C42 N2 164.88(10) . . . . ?
C2 C1 N1 C20 174.16(11) . . . . ?
C2 C1 N1 C21 3.78(17) . . . . ?
C19 C20 N1 C1 4.49(19) . . . . ?
C15 C20 N1 C1 -170.35(10) . . . . ?
C19 C20 N1 C21 175.96(11) . . . . ?
C15 C20 N1 C21 1.13(11) . . . . ?
C14 C21 N1 C1 171.24(10) . . . . ?
C4 C21 N1 C1 -8.93(15) . . . . ?
C14 C21 N1 C20 -0.80(12) . . . . ?
C4 C21 N1 C20 179.04(9) . . . . ?
C23 C22 N2 C41 179.79(10) . . . . ?
C23 C22 N2 C42 -1.28(15) . . . . ?
C40 C41 N2 C22 -1.19(18) . . . . ?
C36 C41 N2 C22 177.14(10) . . . . ?
C40 C41 N2 C42 179.75(11) . . . . ?
C36 C41 N2 C42 -1.91(11) . . . . ?
C35 C42 N2 C22 -177.44(10) . . . . ?
C25 C42 N2 C22 5.02(14) . . . . ?
C35 C42 N2 C41 1.69(11) . . . . ?
C25 C42 N2 C41 -175.85(9) . . . . ?
O1 C5 O2 C6 147.68(11) . . . . ?
C4 C5 O2 C6 -36.50(15) . . . . ?
C7 C6 O2 C5 91.00(12) . . . . ?
O3 C26 O4 C27 -168.43(11) . . . . ?
C25 C26 O4 C27 14.16(16) . . . . ?
C28 C27 O4 C26 -79.68(13) . . . . ?
